data_2107108
loop_
_publ_author_name
'Merritt, E.A.'
'Cornelius, R.D.'
'Sundaralingam, M.'

_publ_section_title
;
 Structure of alpha,gamma-bidentate tetraammine
 (dihydrogentriphosphato)cobalt(III) monohydrate
;
_journal_name_full 'Acta Crystallographica B (24,1968-38,1982)'
_journal_page_first 657
_journal_page_last 659
_journal_volume 37
_journal_year 1981
_chemical_formula_sum 'Co H16 N4 O11 P3'
_chemical_name_systematic '(Co (N H3)4) (H2 P3 O10) (H2 O)'
_space_group_IT_number 14
_symmetry_space_group_name_Hall '-P 2yn'
_symmetry_space_group_name_H-M 'P 1 21/n 1'
_cell_angle_alpha 90
_cell_angle_beta 92.909
_cell_angle_gamma 90
_cell_formula_units_Z 4
_cell_length_a 7.234
_cell_length_b 14.106
_cell_length_c 12.113
_cell_volume 1234.452
_citation_journal_id_ASTM ACBCAR
_cod_data_source_file Merritt_ACBCAR_1981_1290.cif
_cod_data_source_block H16Co1N4O11P3
_cod_original_sg_symbol_Hall '-P 2ybc (x-z,y,z)'
_cod_original_formula_sum 'H16 Co1 N4 O11 P3'
_cod_database_code 2107108

loop_
_symmetry_equiv_pos_as_xyz
x,y,z
-x+1/2,y+1/2,-z+1/2
-x,-y,-z
x-1/2,-y-1/2,z-1/2

loop_
_atom_site_label
_atom_site_type_symbol
_atom_site_fract_x
_atom_site_fract_y
_atom_site_fract_z
_atom_site_occupancy
_atom_site_U_iso_or_equiv
P1 P+5 0.3821 0.6734 1.0382 1 0.0
H3 H+1 0.277 0.574 0.607 1 0.0
H1 H+1 0.117 0.63 0.608 1 0.0
H14 H+1 0.191 0.597 0.345 1 0.0
H12 H+1 0.075 0.5 0.885 1 0.0
H7 H+1 0.54 0.532 0.826 1 0.0
P2 P+5 0.1561 0.8397 0.9748 1 0.0
O4 O-2 0.3416 0.7823 1.0123 1 0.0
O1 O-2 0.3197 0.6146 0.9414 1 0.0
O9 O-2 -0.2456 0.7727 0.8223 1 0.0
O5 O-2 0.1133 0.9048 1.0661 1 0.0
O8 O-2 -0.1933 0.6197 0.9287 1 0.0
H9 H+1 0.439 0.475 0.745 1 0.0
H13 H+1 0.209 0.512 0.388 1 0.0
H5 H+1 0.482 0.74 0.776 1 0.0
N4 N-3 0.1264 0.4858 0.8242 1 0.0
N2 N-3 0.3765 0.7201 0.7471 1 0.0
O7 O-2 0.0011 0.7579 0.974 1 0.0
N1 N-3 0.1926 0.5827 0.6309 1 0.0
H8 H+1 0.558 0.552 0.726 1 0.0
H11 H+1 0.069 0.469 0.796 1 0.0
O3 O-2 0.5848 0.669 1.0695 1 0.0
P3 P+5 -0.1036 0.7052 0.8716 1 0.0
H4 H+1 0.382 0.739 0.678 1 0.0
H16 H+1 -0.25 0.646 0.974 1 0.0
O6 O-2 0.1784 0.8764 0.8618 1 0.0
O11 O-2 0.1291 0.5457 0.3753 1 0.0
H6 H+1 0.297 0.769 0.76 1 0.0
H2 H+1 0.104 0.525 0.617 1 0.0
O10 O-2 0.0293 0.6713 0.7902 1 0.0
N3 N-3 0.4819 0.5309 0.7712 1 0.0
Co1 Co+3 0.25637 0.60117 0.78525 1 0.0
O2 O-2 0.2619 0.6458 1.1346 1 0.0
H15 H+1 0.288 0.685 1.205 1 0.0
H10 H+1 0.21 0.436 0.829 1 0.0
